data_7217219
loop_
_publ_author_name
'Safarifard, Vahid'
'Morsali, Ali'

_publ_section_title
;
 Influence of an amine group on the highly efficient reversible adsorption
 of iodine in two novel isoreticular interpenetrated pillared-layer
 microporous metal--organic frameworks
;
_journal_issue 37
_journal_name_full CrystEngComm
_journal_page_first 8660
_journal_paper_doi 10.1039/C4CE01331J
_journal_volume 16
_journal_year 2014
_chemical_formula_sum 'C39.38 H45.88 N9.13 O11.13 Zn2'
_chemical_formula_weight 955.72
_chemical_name_systematic
;
 ?
;
_space_group_IT_number 15
_symmetry_cell_setting monoclinic
_symmetry_space_group_name_Hall '-C 2yc'
_symmetry_space_group_name_H-M 'C 1 2/c 1'
_atom_sites_solution_hydrogens geom
_atom_sites_solution_primary direct
_atom_sites_solution_secondary difmap
_audit_creation_method SHELXL-97
_cell_angle_alpha 90.00
_cell_angle_beta 97.233(2)
_cell_angle_gamma 90.00
_cell_formula_units_Z 8
_cell_length_a 17.1558(6)
_cell_length_b 13.4604(4)
_cell_length_c 36.1586(11)
_cell_measurement_reflns_used 6275
_cell_measurement_temperature 180(2)
_cell_measurement_theta_max 26.50
_cell_measurement_theta_min 2.31
_cell_volume 8283.4(5)
_computing_cell_refinement 'Bruker SAINT'
_computing_data_collection 'Bruker APEX2'
_computing_data_reduction 'Bruker SAINT'
_computing_molecular_graphics 'Bruker SHELXTL'
_computing_publication_material 'Bruker SHELXTL'
_computing_structure_refinement 'SHELXL-97 (Sheldrick, 1997)'
_computing_structure_solution 'SHELXS-97 (Sheldrick, 1990)'
_diffrn_ambient_temperature 180(2)
_diffrn_measured_fraction_theta_full 0.982
_diffrn_measured_fraction_theta_max 0.982
_diffrn_measurement_device_type 'Bruker APEX-II CCD'
_diffrn_measurement_method '\f and \w scans'
_diffrn_radiation_monochromator graphite
_diffrn_radiation_source 'fine-focus sealed tube'
_diffrn_radiation_type MoK\a
_diffrn_radiation_wavelength 0.71073
_diffrn_reflns_av_R_equivalents 0.0802
_diffrn_reflns_av_sigmaI/netI 0.0736
_diffrn_reflns_limit_h_max 21
_diffrn_reflns_limit_h_min -17
_diffrn_reflns_limit_k_max 16
_diffrn_reflns_limit_k_min -16
_diffrn_reflns_limit_l_max 44
_diffrn_reflns_limit_l_min -44
_diffrn_reflns_number 32226
_diffrn_reflns_theta_full 26.00
_diffrn_reflns_theta_max 26.00
_diffrn_reflns_theta_min 1.93
_diffrn_standards_number 0
_exptl_absorpt_coefficient_mu 1.231
_exptl_absorpt_correction_T_max 0.8868
_exptl_absorpt_correction_T_min 0.7484
_exptl_absorpt_correction_type multi-scan
_exptl_absorpt_process_details 'Bruker SADABS'
_exptl_crystal_colour orange
_exptl_crystal_density_diffrn 1.533
_exptl_crystal_density_method 'not measured'
_exptl_crystal_description block
_exptl_crystal_F_000 3960
_exptl_crystal_size_max 0.25
_exptl_crystal_size_mid 0.20
_exptl_crystal_size_min 0.10
_platon_squeeze_details
;
Difference electron density maps revealed the presence of disordered 
lattice DMF molecules, which were ultimately modeled through the
use of the SQUEEZE subroutine of the PLATON software suite. PLATON 
Reference: P. v.d. Sluis & A.L. Spek. Acta Cryst. (1990), A46, 194. 
One solvent accessible void per lattice were found, comprising a 
total volume of 4040 A3 and contributing a total of 993 electrons. 
The void was thus assigned to 25 disordered toluene molecules, which 
contribute 40x25 = 1000 electrons, and ocuppy about 2500 A3 in space. 
The larger volume of the void may be a result of the disorder. The
contributions have been included in all derived crystal quantities 
although the precise composition of the lattice solvate is somewhat 
speculative.
;
_refine_diff_density_max 1.412
_refine_diff_density_min -1.557
_refine_diff_density_rms 0.148
_refine_ls_extinction_method none
_refine_ls_goodness_of_fit_ref 1.150
_refine_ls_hydrogen_treatment constr
_refine_ls_matrix_type full
_refine_ls_number_parameters 400
_refine_ls_number_reflns 8015
_refine_ls_number_restraints 74
_refine_ls_restrained_S_all 1.157
_refine_ls_R_factor_all 0.1033
_refine_ls_R_factor_gt 0.0722
_refine_ls_shift/su_max 0.003
_refine_ls_shift/su_mean 0.000
_refine_ls_structure_factor_coef Fsqd
_refine_ls_weighting_details 'calc w=1/[\s^2^(Fo^2^)+(0.1299P)^2^+5.6800P] where P=(Fo^2^+2Fc^2^)/3'
_refine_ls_weighting_scheme calc
_refine_ls_wR_factor_gt 0.2239
_refine_ls_wR_factor_ref 0.2400
_reflns_number_gt 5035
_reflns_number_total 8015
_reflns_threshold_expression >2sigma(I)
_cod_data_source_file c4ce01331j2.cif
_cod_data_source_block sk26a
_cod_depositor_comments
;
The following automatic conversions were performed:

'_symmetry_cell_setting' value 'Monoclinic' changed to 'monoclinic'
according to
/usr/data/users/saulius/crontab/automatic-downloads/rss-feeds/RSC/lib/dictionaries/cif_core.dic
dictionary named 'cif_core.dic' version 2.4.2 from 2011-04-26.

Automatic conversion script
Id: cif_fix_values 2281 2013-09-26 08:29:07Z andrius 

 Adding full bibliography for 7217218--7217219.cif.
;
_cod_original_sg_symbol_H-M C2/c
_cod_database_code 7217219

loop_
_symmetry_equiv_pos_as_xyz
'x, y, z'
'-x, y, -z+1/2'
'x+1/2, y+1/2, z'
'-x+1/2, y+1/2, -z+1/2'
'-x, -y, -z'
'x, -y, z-1/2'
'-x+1/2, -y+1/2, -z'
'x+1/2, -y+1/2, z-1/2'

loop_
_atom_site_label
_atom_site_type_symbol
_atom_site_fract_x
_atom_site_fract_y
_atom_site_fract_z
_atom_site_U_iso_or_equiv
_atom_site_adp_type
_atom_site_occupancy
_atom_site_symmetry_multiplicity
_atom_site_calc_flag
_atom_site_refinement_flags
_atom_site_disorder_assembly
_atom_site_disorder_group
Zn1 Zn 0.31961(4) 0.54991(4) 1.120577(15) 0.0191(2) Uani 1 1 d . . .
Zn2 Zn 0.29575(4) 0.55202(4) 1.038518(15) 0.0183(2) Uani 1 1 d . . .
O1 O 0.2132(2) 0.6523(3) 1.04722(10) 0.0329(10) Uani 1 1 d . . .
O2 O 0.2292(3) 0.6448(4) 1.10918(11) 0.0468(12) Uani 1 1 d . . .
O3 O -0.1147(3) 0.9570(3) 1.04852(11) 0.0362(10) Uani 1 1 d . . .
O4 O -0.0964(3) 0.9538(3) 1.11082(12) 0.0473(13) Uani 1 1 d . . .
O5 O 0.2184(3) 0.4440(3) 1.05078(12) 0.0422(12) Uani 1 1 d . . .
O6 O 0.2397(3) 0.4382(3) 1.11276(13) 0.0532(14) Uani 1 1 d . . .
O7 O -0.1181(2) 0.1616(3) 1.04887(11) 0.0361(10) Uani 1 1 d . . .
O8 O -0.1047(3) 0.1599(3) 1.11024(11) 0.0431(12) Uani 1 1 d . . .
N1 N 0.2795(3) 0.5452(3) 0.98191(11) 0.0199(10) Uani 1 1 d . . .
N2 N 0.3016(4) 0.4798(5) 0.84885(14) 0.0542(17) Uani 1 1 d . A .
N3 N 0.2968(5) 0.4768(6) 0.80987(17) 0.070(2) Uani 1 1 d . A .
C1 C 0.1936(3) 0.6741(4) 1.07817(15) 0.0255(13) Uani 1 1 d . . .
C2 C 0.1231(3) 0.7392(4) 1.07899(15) 0.0230(12) Uani 1 1 d . . .
C3 C 0.0919(4) 0.7555(5) 1.11219(15) 0.0366(16) Uani 1 1 d . . .
C4 C 0.0255(4) 0.8175(5) 1.11177(15) 0.0324(15) Uani 1 1 d . . .
C5 C -0.0080(3) 0.8625(4) 1.07928(15) 0.0239(12) Uani 1 1 d . . .
C6 C 0.0271(4) 0.8453(4) 1.04573(15) 0.0309(14) Uani 1 1 d . . .
C7 C 0.0902(3) 0.7836(4) 1.04670(13) 0.0211(12) Uani 1 1 d . . .
H7A H 0.1121 0.7710 1.0243 0.025 Uiso 1 1 calc R . .
C8 C -0.0776(4) 0.9276(4) 1.07981(15) 0.0263(13) Uani 1 1 d . . .
C9 C 0.1991(4) 0.4178(4) 1.08201(16) 0.0286(14) Uani 1 1 d . B .
C16 C -0.0824(3) 0.1845(4) 1.07998(15) 0.0260(13) Uani 1 1 d . . .
C17 C 0.3229(4) 0.4827(5) 0.96356(15) 0.0365(16) Uani 1 1 d . . .
H17A H 0.3589 0.4397 0.9778 0.044 Uiso 1 1 calc R . .
C18 C 0.3176(4) 0.4782(5) 0.92532(15) 0.0362(16) Uani 1 1 d . . .
H18A H 0.3493 0.4334 0.9135 0.043 Uiso 1 1 calc R . .
C19 C 0.2631(4) 0.5425(4) 0.90384(15) 0.0320(15) Uani 1 1 d . A .
C20 C 0.2203(3) 0.6073(4) 0.92296(14) 0.0270(13) Uani 1 1 d . . .
H20A H 0.1841 0.6521 0.9098 0.032 Uiso 1 1 calc R . .
C21 C 0.2306(3) 0.6062(4) 0.96152(14) 0.0268(13) Uani 1 1 d . . .
H21A H 0.2010 0.6518 0.9742 0.032 Uiso 1 1 calc R . .
C22 C 0.2571(5) 0.5417(5) 0.86238(17) 0.0484(19) Uani 1 1 d . . .
C23A C 0.1861(10) 0.5982(12) 0.8412(4) 0.052(4) Uiso 0.50 1 d P A 1
H23A H 0.1880 0.5928 0.8143 0.078 Uiso 0.50 1 calc PR A 1
H23B H 0.1886 0.6683 0.8485 0.078 Uiso 0.50 1 calc PR A 1
H23C H 0.1371 0.5690 0.8474 0.078 Uiso 0.50 1 calc PR A 1
C23B C 0.2195(9) 0.6230(10) 0.8410(4) 0.041(4) Uiso 0.50 1 d P A 2
H23D H 0.2592 0.6722 0.8363 0.061 Uiso 0.50 1 calc PR A 2
H23E H 0.1807 0.6540 0.8551 0.061 Uiso 0.50 1 calc PR A 2
H23F H 0.1933 0.5978 0.8172 0.061 Uiso 0.50 1 calc PR A 2
C24 C 0.3529(6) 0.4674(9) 0.7958(2) 0.085(3) Uani 1 1 d D . .
C26 C 0.3473(5) 0.4551(7) 0.75517(18) 0.062(2) Uani 1 1 d D C .
C10 C 0.1273(4) 0.3552(5) 1.08212(18) 0.0470(8) Uiso 1 1 d G . .
C11A C 0.0804(5) 0.3382(8) 1.04830(17) 0.0470(8) Uiso 0.33 1 d PGD B 1
H11A H 0.0957 0.3639 1.0258 0.056 Uiso 0.33 1 calc PR B 1
C12A C 0.0111(5) 0.2836(8) 1.04750(18) 0.0470(8) Uiso 0.33 1 d PGD B 1
H12A H -0.0208 0.2720 1.0245 0.056 Uiso 0.33 1 calc PR B 1
C13 C -0.0113(4) 0.2459(5) 1.08053(18) 0.0470(8) Uiso 1 1 d G B .
C14A C 0.0356(5) 0.2628(8) 1.11437(17) 0.0470(8) Uiso 0.33 1 d PGD B 1
H14A H 0.0204 0.2372 1.1369 0.056 Uiso 0.33 1 calc PR B 1
C15A C 0.1049(5) 0.3175(8) 1.11516(17) 0.0470(8) Uiso 0.33 1 d PGD B 1
N6A N 0.1343(10) 0.3343(13) 1.1472(4) 0.0470(8) Uiso 0.33 1 d PD B 1
C11B C 0.0675(11) 0.3687(15) 1.0526(5) 0.0470(8) Uiso 0.33 1 d PD B 2
H11B H 0.0733 0.4148 1.0332 0.056 Uiso 0.33 1 calc PR B 2
C12B C -0.0016(11) 0.3121(15) 1.0522(5) 0.0470(8) Uiso 0.33 1 d PD B 2
H12B H -0.0424 0.3196 1.0321 0.056 Uiso 0.33 1 calc PR B 2
C14B C 0.0570(10) 0.2266(15) 1.1069(5) 0.0470(8) Uiso 0.33 1 d PD B 2
H14B H 0.0553 0.1749 1.1246 0.056 Uiso 0.33 1 calc PR B 2
C15B C 0.1258(11) 0.2821(14) 1.1069(5) 0.0470(8) Uiso 0.33 1 d PD B 2
N6B N 0.1711(9) 0.2649(12) 1.1352(4) 0.0470(8) Uiso 0.33 1 d PD B 2
C11C C 0.1015(11) 0.2999(15) 1.0538(5) 0.0470(8) Uiso 0.33 1 d PD B 3
H11C H 0.1306 0.2952 1.0332 0.056 Uiso 0.33 1 calc PR B 3
C12C C 0.0308(11) 0.2471(15) 1.0535(5) 0.0470(8) Uiso 0.33 1 d PD B 3
H12C H 0.0129 0.2096 1.0318 0.056 Uiso 0.33 1 calc PR B 3
C14C C 0.0116(11) 0.3140(15) 1.1133(5) 0.0470(8) Uiso 0.33 1 d PD B 3
C15C C 0.0851(11) 0.3619(15) 1.1144(5) 0.0470(8) Uiso 0.33 1 d PD B 3
N6C N 0.0927(10) 0.4153(12) 1.1419(4) 0.0470(8) Uiso 0.33 1 d PD B 3
C27 C 0.3097(10) 0.5189(14) 0.7370(5) 0.0470(8) Uiso 0.33 1 d PD C 1
H27A H 0.2852 0.5700 0.7495 0.056 Uiso 0.33 1 calc PR C 1
C28 C 0.3017(12) 0.5184(15) 0.6972(5) 0.0470(8) Uiso 0.33 1 d PD C 1
H28A H 0.2730 0.5708 0.6842 0.056 Uiso 0.33 1 calc PR C 1
C29 C 0.3735(12) 0.3791(15) 0.6971(5) 0.0470(8) Uiso 0.33 1 d PD C 1
H29A H 0.4008 0.3309 0.6845 0.056 Uiso 0.33 1 calc PR C 1
C30 C 0.3780(12) 0.3744(15) 0.7363(5) 0.0470(8) Uiso 0.33 1 d PD C 1
H30A H 0.4009 0.3188 0.7497 0.056 Uiso 0.33 1 calc PR C 1
C27B C 0.2982(13) 0.3975(16) 0.7366(5) 0.0470(8) Uiso 0.33 1 d PD C 2
H27B H 0.2643 0.3581 0.7494 0.056 Uiso 0.33 1 calc PR C 2
C28B C 0.2929(12) 0.3908(15) 0.6970(5) 0.0470(8) Uiso 0.33 1 d PD C 2
H28B H 0.2590 0.3422 0.6845 0.056 Uiso 0.33 1 calc PR C 2
C29B C 0.3751(12) 0.5244(15) 0.6960(5) 0.0470(8) Uiso 0.33 1 d PD C 2
H29B H 0.3904 0.5800 0.6824 0.056 Uiso 0.33 1 calc PR C 2
C30B C 0.3962(12) 0.5205(15) 0.7354(5) 0.0470(8) Uiso 0.33 1 d PD C 2
H30B H 0.4388 0.5575 0.7478 0.056 Uiso 0.33 1 calc PR C 2
C27C C 0.2776(12) 0.4631(16) 0.7349(5) 0.0470(8) Uiso 0.33 1 d PD C 3
H27C H 0.2313 0.4722 0.7464 0.056 Uiso 0.33 1 calc PR C 3
C28C C 0.2741(12) 0.4577(17) 0.6957(5) 0.0470(8) Uiso 0.33 1 d PD C 3
H28C H 0.2235 0.4614 0.6817 0.056 Uiso 0.33 1 calc PR C 3
C29C C 0.4114(11) 0.4451(16) 0.6973(5) 0.0470(8) Uiso 0.33 1 d PD C 3
H29C H 0.4397 0.3883 0.6878 0.056 Uiso 0.33 1 calc PR C 3
H29D H 0.4394 0.5065 0.6916 0.056 Uiso 0.33 1 calc PR C 3
C30C C 0.4151(12) 0.4360(16) 0.7365(5) 0.0470(8) Uiso 0.33 1 d PD C 3
H30C H 0.4631 0.4170 0.7507 0.056 Uiso 0.33 1 calc PR C 3
N4 N 0.3325(3) 0.4483(4) 0.67736(13) 0.0317(12) Uani 1 1 d D . .
N5A N 0.1177(12) 0.7213(15) 1.1436(6) 0.070(3) Uiso 0.329(9) 1 d P . .
H5AA H 0.1596 0.6829 1.1461 0.084 Uiso 0.329(9) 1 calc PR . .
H5AB H 0.0940 0.7358 1.1631 0.084 Uiso 0.329(9) 1 calc PR . .
N5B N 0.0068(10) 0.8988(11) 1.0122(4) 0.070(3) Uiso 0.444(9) 1 d P . .
H5BA H 0.0344 0.8911 0.9935 0.084 Uiso 0.444(9) 1 calc PR . .
H5BB H -0.0335 0.9398 1.0100 0.084 Uiso 0.444(9) 1 calc PR . .
N5C N 0.0063(18) 0.832(2) 1.1459(8) 0.070(3) Uiso 0.226(9) 1 d P . .
H5CA H -0.0314 0.8740 1.1494 0.084 Uiso 0.226(9) 1 calc PR . .
H5CB H 0.0312 0.7995 1.1649 0.084 Uiso 0.226(9) 1 calc PR . .
C25A C 0.4409(13) 0.469(3) 0.8159(8) 0.116(7) Uiso 0.425(16) 1 d PD D 1
H25A H 0.4642 0.4027 0.8143 0.174 Uiso 0.425(16) 1 calc PR D 1
H25B H 0.4410 0.4870 0.8422 0.174 Uiso 0.425(16) 1 calc PR D 1
H25C H 0.4716 0.5174 0.8037 0.174 Uiso 0.425(16) 1 calc PR D 1
C25B C 0.401(3) 0.555(3) 0.8171(12) 0.116(7) Uiso 0.267(16) 1 d PD D 2
H25D H 0.3688 0.6154 0.8159 0.174 Uiso 0.267(16) 1 calc PR D 2
H25E H 0.4488 0.5683 0.8054 0.174 Uiso 0.267(16) 1 calc PR D 2
H25F H 0.4162 0.5367 0.8432 0.174 Uiso 0.267(16) 1 calc PR D 2
C25C C 0.404(2) 0.388(3) 0.8206(10) 0.116(7) Uiso 0.309(16) 1 d PD D 3
H25G H 0.3857 0.3211 0.8134 0.174 Uiso 0.309(16) 1 calc PR D 3
H25H H 0.3986 0.3994 0.8469 0.174 Uiso 0.309(16) 1 calc PR D 3
H25I H 0.4593 0.3950 0.8168 0.174 Uiso 0.309(16) 1 calc PR D 3

loop_
_atom_site_aniso_label
_atom_site_aniso_U_11
_atom_site_aniso_U_22
_atom_site_aniso_U_33
_atom_site_aniso_U_23
_atom_site_aniso_U_13
_atom_site_aniso_U_12
Zn1 0.0199(4) 0.0253(4) 0.0122(3) 0.0014(2) 0.0023(2) -0.0003(3)
Zn2 0.0194(4) 0.0231(4) 0.0127(3) -0.0002(2) 0.0028(2) 0.0002(3)
O1 0.029(2) 0.039(2) 0.033(2) 0.0009(19) 0.0112(18) 0.011(2)
O2 0.042(3) 0.066(3) 0.033(2) 0.004(2) 0.005(2) 0.030(3)
O3 0.036(3) 0.043(3) 0.030(2) 0.0002(19) 0.0058(19) 0.008(2)
O4 0.050(3) 0.063(3) 0.029(2) -0.003(2) 0.009(2) 0.030(3)
O5 0.041(3) 0.043(3) 0.043(3) 0.005(2) 0.009(2) -0.026(2)
O6 0.053(3) 0.060(3) 0.043(3) 0.003(2) -0.008(2) -0.040(3)
O7 0.032(3) 0.040(2) 0.036(2) -0.007(2) 0.0033(19) -0.025(2)
O8 0.046(3) 0.053(3) 0.030(2) 0.004(2) 0.003(2) -0.031(2)
N1 0.026(3) 0.020(2) 0.015(2) 0.0002(17) 0.0052(19) 0.003(2)
N2 0.083(5) 0.062(4) 0.017(3) -0.002(3) 0.004(3) 0.008(4)
N3 0.100(6) 0.083(5) 0.028(3) 0.002(3) 0.010(4) 0.015(5)
C1 0.020(3) 0.029(3) 0.028(3) 0.000(2) 0.006(2) 0.003(3)
C2 0.013(3) 0.027(3) 0.031(3) 0.004(2) 0.008(2) 0.007(2)
C3 0.033(4) 0.052(4) 0.026(3) 0.016(3) 0.009(3) 0.036(3)
C4 0.031(4) 0.043(4) 0.025(3) 0.011(3) 0.014(3) 0.020(3)
C5 0.013(3) 0.028(3) 0.031(3) -0.002(2) 0.007(2) 0.007(2)
C6 0.036(4) 0.032(3) 0.023(3) 0.004(2) -0.002(3) 0.009(3)
C7 0.018(3) 0.029(3) 0.016(2) -0.004(2) 0.003(2) 0.007(2)
C8 0.034(4) 0.020(3) 0.026(3) 0.003(2) 0.008(3) 0.006(3)
C9 0.029(4) 0.028(3) 0.029(3) 0.004(2) 0.003(3) -0.009(3)
C16 0.021(3) 0.025(3) 0.031(3) 0.001(2) 0.000(3) 0.003(2)
C17 0.052(5) 0.039(3) 0.019(3) -0.005(3) 0.006(3) 0.017(3)
C18 0.054(5) 0.037(3) 0.018(3) -0.005(3) 0.005(3) 0.012(3)
C19 0.046(4) 0.032(3) 0.017(3) 0.006(2) 0.001(3) 0.003(3)
C20 0.025(3) 0.037(3) 0.019(3) -0.001(2) 0.002(2) 0.000(3)
C21 0.026(3) 0.029(3) 0.024(3) -0.005(2) 0.000(2) -0.003(3)
C22 0.068(6) 0.054(4) 0.022(3) -0.007(3) 0.001(3) 0.001(4)
C24 0.075(7) 0.155(10) 0.024(4) -0.014(5) 0.009(4) 0.006(7)
C26 0.057(5) 0.110(7) 0.019(3) -0.008(4) 0.007(3) 0.003(5)
N4 0.032(3) 0.044(3) 0.020(2) -0.006(2) 0.007(2) 0.000(3)

loop_
_atom_type_symbol
_atom_type_description
_atom_type_scat_dispersion_real
_atom_type_scat_dispersion_imag
_atom_type_scat_source
C C 0.0033 0.0016 'International Tables Vol C Tables 4.2.6.8 and 6.1.1.4'
H H 0.0000 0.0000 'International Tables Vol C Tables 4.2.6.8 and 6.1.1.4'
N N 0.0061 0.0033 'International Tables Vol C Tables 4.2.6.8 and 6.1.1.4'
O O 0.0106 0.0060 'International Tables Vol C Tables 4.2.6.8 and 6.1.1.4'
Zn Zn 0.2839 1.4301 'International Tables Vol C Tables 4.2.6.8 and 6.1.1.4'

loop_
_geom_angle_atom_site_label_1
_geom_angle_atom_site_label_2
_geom_angle_atom_site_label_3
_geom_angle
_geom_angle_site_symmetry_1
_geom_angle_site_symmetry_3
O4 Zn1 O2 158.19(17) 3_545 .
O4 Zn1 O6 89.1(2) 3_545 .
O2 Zn1 O6 87.3(2) . .
O4 Zn1 O8 87.0(2) 3_545 3
O2 Zn1 O8 89.6(2) . 3
O6 Zn1 O8 161.55(18) . 3
O4 Zn1 N4 101.31(19) 3_545 6_566
O2 Zn1 N4 100.49(19) . 6_566
O6 Zn1 N4 97.7(2) . 6_566
O8 Zn1 N4 100.71(18) 3 6_566
O4 Zn1 Zn2 80.81(12) 3_545 .
O2 Zn1 Zn2 77.38(12) . .
O6 Zn1 Zn2 82.01(13) . .
O8 Zn1 Zn2 79.56(11) 3 .
N4 Zn1 Zn2 177.86(15) 6_566 .
O3 Zn2 O1 160.58(16) 3_545 .
O3 Zn2 N1 99.09(17) 3_545 .
O1 Zn2 N1 100.28(16) . .
O3 Zn2 O5 90.62(19) 3_545 .
O1 Zn2 O5 87.39(19) . .
N1 Zn2 O5 100.07(18) . .
O3 Zn2 O7 84.78(19) 3_545 3
O1 Zn2 O7 89.66(18) . 3
N1 Zn2 O7 102.51(17) . 3
O5 Zn2 O7 157.39(17) . 3
O3 Zn2 Zn1 78.76(12) 3_545 .
O1 Zn2 Zn1 81.95(11) . .
N1 Zn2 Zn1 176.84(12) . .
O5 Zn2 Zn1 77.73(13) . .
O7 Zn2 Zn1 79.67(11) 3 .
C1 O1 Zn2 125.1(4) . .
C1 O2 Zn1 130.6(4) . .
C8 O3 Zn2 129.7(4) . 3_455
C8 O4 Zn1 127.6(4) . 3_455
C9 O5 Zn2 129.6(4) . .
C9 O6 Zn1 124.8(4) . .
C16 O7 Zn2 126.2(4) . 3_445
C16 O8 Zn1 128.8(4) . 3_445
C21 N1 C17 117.4(4) . .
C21 N1 Zn2 121.8(3) . .
C17 N1 Zn2 120.6(4) . .
C22 N2 N3 116.4(6) . .
C24 N3 N2 120.1(8) . .
O1 C1 O2 124.5(5) . .
O1 C1 C2 117.8(5) . .
O2 C1 C2 117.7(5) . .
C7 C2 C3 120.3(5) . .
C7 C2 C1 119.1(5) . .
C3 C2 C1 120.6(5) . .
N5A C3 C2 126.4(11) . .
N5A C3 C4 114.8(11) . .
C2 C3 C4 118.8(5) . .
N5C C4 C5 126.9(15) . .
N5C C4 C3 111.7(14) . .
C5 C4 C3 121.1(5) . .
C4 C5 C6 118.2(5) . .
C4 C5 C8 119.8(5) . .
C6 C5 C8 121.9(5) . .
C7 C6 N5B 116.2(8) . .
C7 C6 C5 119.5(5) . .
N5B C6 C5 123.8(8) . .
C6 C7 C2 122.0(5) . .
C6 C7 H7A 119.0 . .
C2 C7 H7A 119.0 . .
O4 C8 O3 123.0(5) . .
O4 C8 C5 118.3(5) . .
O3 C8 C5 118.6(5) . .
O6 C9 O5 123.1(6) . .
O6 C9 C10 118.9(5) . .
O5 C9 C10 117.9(5) . .
O8 C16 O7 123.7(5) . .
O8 C16 C13 118.8(5) . .
O7 C16 C13 117.5(5) . .
N1 C17 C18 123.4(6) . .
N1 C17 H17A 118.3 . .
C18 C17 H17A 118.3 . .
C17 C18 C19 118.4(6) . .
C17 C18 H18A 120.8 . .
C19 C18 H18A 120.8 . .
C20 C19 C18 117.6(5) . .
C20 C19 C22 122.3(6) . .
C18 C19 C22 120.1(6) . .
C19 C20 C21 119.3(6) . .
C19 C20 H20A 120.3 . .
C21 C20 H20A 120.3 . .
N1 C21 C20 123.8(5) . .
N1 C21 H21A 118.1 . .
C20 C21 H21A 118.1 . .
N2 C22 C23B 122.8(8) . .
N2 C22 C19 115.0(6) . .
C23B C22 C19 120.2(8) . .
N2 C22 C23A 127.1(8) . .
C23B C22 C23A 25.3(8) . .
C19 C22 C23A 116.4(8) . .
C22 C23A H23A 109.5 . .
C22 C23A H23B 109.5 . .
H23A C23A H23B 109.5 . .
C22 C23A H23C 109.5 . .
H23A C23A H23C 109.5 . .
H23B C23A H23C 109.5 . .
C22 C23B H23D 109.5 . .
C22 C23B H23E 109.5 . .
H23D C23B H23E 109.5 . .
C22 C23B H23F 109.5 . .
H23D C23B H23F 109.5 . .
H23E C23B H23F 109.5 . .
N3 C24 C26 120.1(9) . .
N3 C24 C25C 104.9(16) . .
C26 C24 C25C 116.9(16) . .
N3 C24 C25B 96.7(19) . .
C26 C24 C25B 122.3(18) . .
C25C C24 C25B 90(2) . .
N3 C24 C25A 126.4(13) . .
C26 C24 C25A 113.5(13) . .
C25C C24 C25A 47.4(16) . .
C25B C24 C25A 50.3(18) . .
C27 C26 C27B 82.8(13) . .
C27 C26 C27C 42.6(11) . .
C27B C26 C27C 42.8(12) . .
C27 C26 C30 119.0(12) . .
C27B C26 C30 62.7(13) . .
C27C C26 C30 99.2(13) . .
C27 C26 C30C 106.2(12) . .
C27B C26 C30C 99.4(13) . .
C27C C26 C30C 118.7(11) . .
C30 C26 C30C 42.9(10) . .
C27 C26 C30B 67.0(12) . .
C27B C26 C30B 119.4(11) . .
C27C C26 C30B 102.3(13) . .
C30 C26 C30B 87.4(12) . .
C30C C26 C30B 48.0(11) . .
C27 C26 C24 115.1(12) . .
C27B C26 C24 123.5(11) . .
C27C C26 C24 119.0(10) . .
C30 C26 C24 125.8(11) . .
C30C C26 C24 122.2(10) . .
C30B C26 C24 116.8(10) . .
C11C C10 C15B 94.2(13) . .
C11C C10 C11A 27.5(10) . .
C15B C10 C11A 114.2(8) . .
C11C C10 C15A 111.3(9) . .
C15B C10 C15A 29.0(9) . .
C11A C10 C15A 120.0 . .
C11C C10 C11B 47.6(11) . .
C15B C10 C11B 122.3(12) . .
C11A C10 C11B 20.6(10) . .
C15A C10 C11B 116.5(9) . .
C11C C10 C15C 120.9(12) . .
C15B C10 C15C 56.7(12) . .
C11A C10 C15C 115.1(8) . .
C15A C10 C15C 27.8(9) . .
C11B C10 C15C 102.3(13) . .
C11C C10 C9 121.4(10) . .
C15B C10 C9 120.3(9) . .
C11A C10 C9 118.3(5) . .
C15A C10 C9 121.6(5) . .
C11B C10 C9 116.9(9) . .
C15C C10 C9 117.6(8) . .
C10 C11A C12A 120.0 . .
C10 C11A H11A 120.0 . .
C12A C11A H11A 120.0 . .
C13 C12A C11A 120.0 . .
C13 C12A H12A 120.0 . .
C11A C12A H12A 120.0 . .
C12C C13 C12B 45.4(12) . .
C12C C13 C12A 26.3(10) . .
C12B C13 C12A 20.0(10) . .
C12C C13 C14A 110.3(9) . .
C12B C13 C14A 115.7(9) . .
C12A C13 C14A 120.0 . .
C12C C13 C14B 91.0(13) . .
C12B C13 C14B 116.3(12) . .
C12A C13 C14B 110.1(8) . .
C14A C13 C14B 28.0(9) . .
C12C C13 C16 122.7(10) . .
C12B C13 C16 121.9(10) . .
C12A C13 C16 120.7(5) . .
C14A C13 C16 119.3(5) . .
C14B C13 C16 120.8(9) . .
C12C C13 C14C 118.2(12) . .
C12B C13 C14C 98.3(12) . .
C12A C13 C14C 112.2(8) . .
C14A C13 C14C 31.7(9) . .
C14B C13 C14C 58.7(11) . .
C16 C13 C14C 119.0(8) . .
C15A C14A C13 120.0 . .
C15A C14A H14A 120.0 . .
C13 C14A H14A 120.0 . .
N6A C15A C10 128.2(9) . .
N6A C15A C14A 111.4(9) . .
C10 C15A C14A 120.0 . .
C10 C11B C12B 118.3(16) . .
C10 C11B H11B 120.9 . .
C12B C11B H11B 120.9 . .
C13 C12B C11B 121.5(16) . .
C13 C12B H12B 119.3 . .
C11B C12B H12B 119.3 . .
C15B C14B C13 121.5(15) . .
C15B C14B H14B 119.3 . .
C13 C14B H14B 119.3 . .
N6B C15B C10 129.5(17) . .
N6B C15B C14B 110.2(16) . .
C10 C15B C14B 118.9(15) . .
C10 C11C C12C 120.4(16) . .
C10 C11C H11C 119.8 . .
C12C C11C H11C 119.8 . .
C13 C12C C11C 124.5(17) . .
C13 C12C H12C 117.7 . .
C11C C12C H12C 117.7 . .
C15C C14C C13 116.3(14) . .
N6C C15C C14C 107.2(16) . .
N6C C15C C10 132.7(16) . .
C14C C15C C10 118.9(14) . .
C26 C27 C28 121.2(17) . .
C26 C27 H27A 119.4 . .
C28 C27 H27A 119.4 . .
N4 C28 C27 123.5(17) . .
N4 C28 H28A 118.3 . .
C27 C28 H28A 118.3 . .
N4 C29 C30 122.1(16) . .
N4 C29 H29A 118.9 . .
C30 C29 H29A 118.9 . .
C29 C30 C26 118.2(16) . .
C29 C30 H30A 120.9 . .
C26 C30 H30A 120.9 . .
C26 C27B C28B 121.6(17) . .
C26 C27B H27B 119.2 . .
C28B C27B H27B 119.2 . .
N4 C28B C27B 122.6(17) . .
N4 C28B H28B 118.7 . .
C27B C28B H28B 118.7 . .
N4 C29B C30B 120.7(16) . .
N4 C29B H29B 119.7 . .
C30B C29B H29B 119.7 . .
C29B C30B C26 115.0(16) . .
C29B C30B H30B 122.5 . .
C26 C30B H30B 122.5 . .
C26 C27C C28C 118.2(17) . .
C26 C27C H27C 120.9 . .
C28C C27C H27C 120.9 . .
N4 C28C C27C 126.2(18) . .
N4 C28C H28C 116.9 . .
C27C C28C H28C 116.9 . .
C30C C29C N4 114.9(15) . .
C30C C29C H29C 108.5 . .
N4 C29C H29C 108.5 . .
C30C C29C H29D 108.5 . .
N4 C29C H29D 108.5 . .
H29C C29C H29D 107.5 . .
C29C C30C C26 121.1(16) . .
C29C C30C H30C 119.4 . .
C26 C30C H30C 119.4 . .
C28C N4 C28B 43.6(12) . .
C28C N4 C29 100.8(13) . .
C28B N4 C29 64.1(13) . .
C28C N4 C28 42.3(11) . .
C28B N4 C28 81.8(12) . .
C29 N4 C28 115.3(11) . .
C28C N4 C29B 94.3(13) . .
C28B N4 C29B 117.1(11) . .
C29 N4 C29B 92.7(13) . .
C28 N4 C29B 55.6(11) . .
C28C N4 C29C 119.2(11) . .
C28B N4 C29C 103.3(12) . .
C29 N4 C29C 46.5(11) . .
C28 N4 C29C 99.3(12) . .
C29B N4 C29C 51.6(11) . .
C28C N4 Zn1 122.1(9) . 6_565
C28B N4 Zn1 124.1(9) . 6_565
C29 N4 Zn1 122.4(8) . 6_565
C28 N4 Zn1 122.3(9) . 6_565
C29B N4 Zn1 117.7(8) . 6_565
C29C N4 Zn1 118.5(7) . 6_565
C3 N5A H5AA 120.0 . .
C3 N5A H5AB 120.0 . .
H5AA N5A H5AB 120.0 . .
C6 N5B H5BA 120.0 . .
C6 N5B H5BB 120.0 . .
H5BA N5B H5BB 120.0 . .
C4 N5C H5CA 120.0 . .
C4 N5C H5CB 120.0 . .
H5CA N5C H5CB 120.0 . .
C24 C25A H25A 109.5 . .
C24 C25A H25B 109.5 . .
H25A C25A H25B 109.5 . .
C24 C25A H25C 109.5 . .
H25A C25A H25C 109.5 . .
H25B C25A H25C 109.5 . .
C24 C25B H25D 109.5 . .
C24 C25B H25E 109.5 . .
H25D C25B H25E 109.5 . .
C24 C25B H25F 109.5 . .
H25D C25B H25F 109.5 . .
H25E C25B H25F 109.5 . .
C24 C25C H25G 109.5 . .
C24 C25C H25H 109.5 . .
H25G C25C H25H 109.5 . .
C24 C25C H25I 109.5 . .
H25G C25C H25I 109.5 . .
H25H C25C H25I 109.5 . .

loop_
_geom_bond_atom_site_label_1
_geom_bond_atom_site_label_2
_geom_bond_distance
_geom_bond_site_symmetry_2
Zn1 O4 2.001(4) 3_545
Zn1 O2 2.012(4) .
Zn1 O6 2.030(4) .
Zn1 O8 2.034(4) 3
Zn1 N4 2.037(5) 6_566
Zn1 Zn2 2.9439(8) .
Zn2 O3 1.997(4) 3_545
Zn2 O1 2.009(4) .
Zn2 N1 2.033(4) .
Zn2 O5 2.055(4) .
Zn2 O7 2.088(4) 3
O1 C1 1.244(6) .
O2 C1 1.270(7) .
O3 C8 1.288(7) .
O3 Zn2 1.997(4) 3_455
O4 C8 1.255(7) .
O4 Zn1 2.001(4) 3_455
O5 C9 1.266(7) .
O6 C9 1.266(7) .
O7 C16 1.249(7) .
O7 Zn2 2.088(4) 3_445
O8 C16 1.248(6) .
O8 Zn1 2.034(4) 3_445
N1 C21 1.330(7) .
N1 C17 1.351(7) .
N2 C22 1.269(9) .
N2 N3 1.402(8) .
N3 C24 1.153(10) .
C1 C2 1.497(7) .
C2 C7 1.368(7) .
C2 C3 1.392(7) .
C3 N5A 1.25(2) .
C3 C4 1.411(8) .
C4 N5C 1.33(3) .
C4 C5 1.381(8) .
C5 C6 1.439(7) .
C5 C8 1.484(7) .
C6 C7 1.362(8) .
C6 N5B 1.417(16) .
C7 H7A 0.9500 .
C9 C10 1.492(8) .
C16 C13 1.472(8) .
C17 C18 1.375(7) .
C17 H17A 0.9500 .
C18 C19 1.429(8) .
C18 H18A 0.9500 .
C19 C20 1.381(8) .
C19 C22 1.490(8) .
C20 C21 1.383(7) .
C20 H20A 0.9500 .
C21 H21A 0.9500 .
C22 C23B 1.442(15) .
C22 C23A 1.553(17) .
C23A H23A 0.9800 .
C23A H23B 0.9800 .
C23A H23C 0.9800 .
C23B H23D 0.9800 .
C23B H23E 0.9800 .
C23B H23F 0.9800 .
C24 C26 1.468(9) .
C24 C25C 1.59(2) .
C24 C25B 1.59(2) .
C24 C25A 1.59(2) .
C26 C27 1.21(2) .
C26 C27B 1.27(2) .
C26 C27C 1.33(2) .
C26 C30 1.419(19) .
C26 C30C 1.44(2) .
C26 C30B 1.46(2) .
C10 C11C 1.297(19) .
C10 C15B 1.333(18) .
C10 C11A 1.396(4) .
C10 C15A 1.396(4) .
C10 C11B 1.40(2) .
C10 C15C 1.452(18) .
C11A C12A 1.396(4) .
C11A H11A 0.9500 .
C12A C13 1.396(4) .
C12A H12A 0.9500 .
C13 C12C 1.287(19) .
C13 C12B 1.38(2) .
C13 C14A 1.396(4) .
C13 C14B 1.437(19) .
C13 C14C 1.510(18) .
C14A C15A 1.396(4) .
C14A H14A 0.9500 .
C15A N6A 1.226(13) .
C11B C12B 1.407(15) .
C11B H11B 0.9500 .
C12B H12B 0.9500 .
C14B C15B 1.397(15) .
C14B H14B 0.9500 .
C15B N6B 1.226(16) .
C11C C12C 1.405(15) .
C11C H11C 0.9500 .
C12C H12C 0.9500 .
C14C C15C 1.412(15) .
C15C N6C 1.221(16) .
C27 C28 1.428(15) .
C27 H27A 0.9500 .
C28 N4 1.335(19) .
C28 H28A 0.9500 .
C29 N4 1.322(19) .
C29 C30 1.411(15) .
C29 H29A 0.9500 .
C30 H30A 0.9500 .
C27B C28B 1.426(15) .
C27B H27B 0.9500 .
C28B N4 1.300(19) .
C28B H28B 0.9500 .
C29B N4 1.383(19) .
C29B C30B 1.427(15) .
C29B H29B 0.9500 .
C30B H30B 0.9500 .
C27C C28C 1.411(15) .
C27C H27C 0.9500 .
C28C N4 1.276(19) .
C28C H28C 0.9500 .
C29C C30C 1.417(15) .
C29C N4 1.452(19) .
C29C H29C 0.9900 .
C29C H29D 0.9900 .
C30C H30C 0.9500 .
N4 Zn1 2.037(5) 6_565
N5A H5AA 0.8800 .
N5A H5AB 0.8800 .
N5B H5BA 0.8800 .
N5B H5BB 0.8800 .
N5C H5CA 0.8800 .
N5C H5CB 0.8800 .
C25A H25A 0.9800 .
C25A H25B 0.9800 .
C25A H25C 0.9800 .
C25B H25D 0.9800 .
C25B H25E 0.9800 .
C25B H25F 0.9800 .
C25C H25G 0.9800 .
C25C H25H 0.9800 .
C25C H25I 0.9800 .

loop_
_geom_torsion_atom_site_label_1
_geom_torsion_atom_site_label_2
_geom_torsion_atom_site_label_3
_geom_torsion_atom_site_label_4
_geom_torsion
_geom_torsion_site_symmetry_1
_geom_torsion_site_symmetry_4
O4 Zn1 Zn2 O3 -0.42(19) 3_545 3_545
O2 Zn1 Zn2 O3 -179.81(19) . 3_545
O6 Zn1 Zn2 O3 -90.8(2) . 3_545
O8 Zn1 Zn2 O3 88.23(19) 3 3_545
N4 Zn1 Zn2 O3 -174(4) 6_566 3_545
O4 Zn1 Zn2 O1 -178.23(19) 3_545 .
O2 Zn1 Zn2 O1 2.39(19) . .
O6 Zn1 Zn2 O1 91.4(2) . .
O8 Zn1 Zn2 O1 -89.6(2) 3 .
N4 Zn1 Zn2 O1 8(4) 6_566 .
O4 Zn1 Zn2 N1 47(2) 3_545 .
O2 Zn1 Zn2 N1 -133(2) . .
O6 Zn1 Zn2 N1 -44(2) . .
O8 Zn1 Zn2 N1 135(2) 3 .
N4 Zn1 Zn2 N1 -127(4) 6_566 .
O4 Zn1 Zn2 O5 92.7(2) 3_545 .
O2 Zn1 Zn2 O5 -86.7(2) . .
O6 Zn1 Zn2 O5 2.3(2) . .
O8 Zn1 Zn2 O5 -178.64(19) 3 .
N4 Zn1 Zn2 O5 -81(4) 6_566 .
O4 Zn1 Zn2 O7 -87.1(2) 3_545 3
O2 Zn1 Zn2 O7 93.5(2) . 3
O6 Zn1 Zn2 O7 -177.52(19) . 3
O8 Zn1 Zn2 O7 1.55(18) 3 3
N4 Zn1 Zn2 O7 99(4) 6_566 3
O3 Zn2 O1 C1 -12.7(8) 3_545 .
N1 Zn2 O1 C1 171.5(5) . .
O5 Zn2 O1 C1 71.7(5) . .
O7 Zn2 O1 C1 -85.8(5) 3 .
Zn1 Zn2 O1 C1 -6.2(5) . .
O4 Zn1 O2 C1 -1.4(10) 3_545 .
O6 Zn1 O2 C1 -82.2(6) . .
O8 Zn1 O2 C1 79.6(6) 3 .
N4 Zn1 O2 C1 -179.6(5) 6_566 .
Zn2 Zn1 O2 C1 0.2(5) . .
O3 Zn2 O5 C9 85.1(6) 3_545 .
O1 Zn2 O5 C9 -75.6(6) . .
N1 Zn2 O5 C9 -175.5(5) . .
O7 Zn2 O5 C9 7.3(9) 3 .
Zn1 Zn2 O5 C9 6.8(5) . .
O4 Zn1 O6 C9 -93.0(6) 3_545 .
O2 Zn1 O6 C9 65.5(6) . .
O8 Zn1 O6 C9 -15.0(10) 3 .
N4 Zn1 O6 C9 165.7(5) 6_566 .
Zn2 Zn1 O6 C9 -12.1(5) . .
O3 Zn2 N1 C21 -171.9(4) 3_545 .
O1 Zn2 N1 C21 6.7(4) . .
O5 Zn2 N1 C21 95.8(4) . .
O7 Zn2 N1 C21 -85.3(4) 3 .
Zn1 Zn2 N1 C21 141(2) . .
O3 Zn2 N1 C17 3.1(5) 3_545 .
O1 Zn2 N1 C17 -178.3(4) . .
O5 Zn2 N1 C17 -89.1(5) . .
O7 Zn2 N1 C17 89.7(5) 3 .
Zn1 Zn2 N1 C17 -44(3) . .
C22 N2 N3 C24 140.4(10) . .
Zn2 O1 C1 O2 8.7(9) . .
Zn2 O1 C1 C2 -171.2(4) . .
Zn1 O2 C1 O1 -5.1(10) . .
Zn1 O2 C1 C2 174.7(4) . .
O1 C1 C2 C7 -9.4(8) . .
O2 C1 C2 C7 170.7(5) . .
O1 C1 C2 C3 171.4(6) . .
O2 C1 C2 C3 -8.5(9) . .
C7 C2 C3 N5A -178.2(13) . .
C1 C2 C3 N5A 1.0(16) . .
C7 C2 C3 C4 0.7(10) . .
C1 C2 C3 C4 179.9(6) . .
N5A C3 C4 N5C 3.8(19) . .
C2 C3 C4 N5C -175.2(15) . .
N5A C3 C4 C5 178.2(11) . .
C2 C3 C4 C5 -0.8(10) . .
N5C C4 C5 C6 173.1(17) . .
C3 C4 C5 C6 -0.5(10) . .
N5C C4 C5 C8 -6.2(19) . .
C3 C4 C5 C8 -179.8(6) . .
C4 C5 C6 C7 1.8(9) . .
C8 C5 C6 C7 -179.0(5) . .
C4 C5 C6 N5B -169.5(9) . .
C8 C5 C6 N5B 9.8(11) . .
N5B C6 C7 C2 170.1(8) . .
C5 C6 C7 C2 -1.9(9) . .
C3 C2 C7 C6 0.6(9) . .
C1 C2 C7 C6 -178.6(5) . .
Zn1 O4 C8 O3 -3.9(9) 3_455 .
Zn1 O4 C8 C5 174.1(4) 3_455 .
Zn2 O3 C8 O4 3.3(9) 3_455 .
Zn2 O3 C8 C5 -174.7(4) 3_455 .
C4 C5 C8 O4 12.0(9) . .
C6 C5 C8 O4 -167.3(6) . .
C4 C5 C8 O3 -169.9(6) . .
C6 C5 C8 O3 10.8(8) . .
Zn1 O6 C9 O5 21.2(9) . .
Zn1 O6 C9 C10 -162.3(4) . .
Zn2 O5 C9 O6 -18.5(10) . .
Zn2 O5 C9 C10 165.0(4) . .
Zn1 O8 C16 O7 19.1(9) 3_445 .
Zn1 O8 C16 C13 -162.5(4) 3_445 .
Zn2 O7 C16 O8 -16.0(9) 3_445 .
Zn2 O7 C16 C13 165.6(4) 3_445 .
C21 N1 C17 C18 -1.4(9) . .
Zn2 N1 C17 C18 -176.6(5) . .
N1 C17 C18 C19 -0.3(10) . .
C17 C18 C19 C20 1.5(9) . .
C17 C18 C19 C22 178.4(6) . .
C18 C19 C20 C21 -1.1(9) . .
C22 C19 C20 C21 -177.9(6) . .
C17 N1 C21 C20 1.9(8) . .
Zn2 N1 C21 C20 177.0(4) . .
C19 C20 C21 N1 -0.6(9) . .
N3 N2 C22 C23B -16.5(13) . .
N3 N2 C22 C19 179.5(7) . .
N3 N2 C22 C23A 14.0(14) . .
C20 C19 C22 N2 178.2(7) . .
C18 C19 C22 N2 1.5(10) . .
C20 C19 C22 C23B 13.8(12) . .
C18 C19 C22 C23B -162.9(9) . .
C20 C19 C22 C23A -14.7(12) . .
C18 C19 C22 C23A 168.6(9) . .
N2 N3 C24 C26 174.4(8) . .
N2 N3 C24 C25C 40(2) . .
N2 N3 C24 C25B -52(2) . .
N2 N3 C24 C25A -7(2) . .
N3 C24 C26 C27 53.4(16) . .
C25C C24 C26 C27 -178(2) . .
C25B C24 C26 C27 -68(3) . .
C25A C24 C26 C27 -125.1(18) . .
N3 C24 C26 C27B -45(2) . .
C25C C24 C26 C27B 84(2) . .
C25B C24 C26 C27B -167(3) . .
C25A C24 C26 C27B 137(2) . .
N3 C24 C26 C27C 5.4(19) . .
C25C C24 C26 C27C 134(2) . .
C25B C24 C26 C27C -116(3) . .
C25A C24 C26 C27C -173(2) . .
N3 C24 C26 C30 -123.3(15) . .
C25C C24 C26 C30 6(2) . .
C25B C24 C26 C30 115(3) . .
C25A C24 C26 C30 58(2) . .
N3 C24 C26 C30C -175.5(14) . .
C25C C24 C26 C30C -47(2) . .
C25B C24 C26 C30C 63(3) . .
C25A C24 C26 C30C 6(2) . .
N3 C24 C26 C30B 129.1(14) . .
C25C C24 C26 C30B -102(2) . .
C25B C24 C26 C30B 7(3) . .
C25A C24 C26 C30B -49(2) . .
O6 C9 C10 C11C -152.2(12) . .
O5 C9 C10 C11C 24.5(14) . .
O6 C9 C10 C15B -35.0(13) . .
O5 C9 C10 C15B 141.7(12) . .
O6 C9 C10 C11A 176.2(7) . .
O5 C9 C10 C11A -7.1(9) . .
O6 C9 C10 C15A -1.1(9) . .
O5 C9 C10 C15A 175.6(7) . .
O6 C9 C10 C11B 152.9(11) . .
O5 C9 C10 C11B -30.4(13) . .
O6 C9 C10 C15C 30.6(13) . .
O5 C9 C10 C15C -152.7(11) . .
C11C C10 C11A C12A 78.4(19) . .
C15B C10 C11A C12A 32.0(10) . .
C15A C10 C11A C12A 0.0 . .
C11B C10 C11A C12A -86(2) . .
C15C C10 C11A C12A -30.9(9) . .
C9 C10 C11A C12A -177.3(6) . .
C10 C11A C12A C13 0.0 . .
C11A C12A C13 C12C -75(2) . .
C11A C12A C13 C12B 83(3) . .
C11A C12A C13 C14A 0.0 . .
C11A C12A C13 C14B -29.0(9) . .
C11A C12A C13 C16 -177.4(6) . .
C11A C12A C13 C14C 34.3(9) . .
O8 C16 C13 C12C 155.8(13) . .
O7 C16 C13 C12C -25.8(14) . .
O8 C16 C13 C12B -149.8(12) . .
O7 C16 C13 C12B 28.6(13) . .
O8 C16 C13 C12A -173.3(7) . .
O7 C16 C13 C12A 5.2(9) . .
O8 C16 C13 C14A 9.3(9) . .
O7 C16 C13 C14A -172.2(7) . .
O8 C16 C13 C14B 41.8(12) . .
O7 C16 C13 C14B -139.8(11) . .
O8 C16 C13 C14C -27.1(12) . .
O7 C16 C13 C14C 151.4(11) . .
C12C C13 C14A C15A 27.1(11) . .
C12B C13 C14A C15A -22.2(11) . .
C12A C13 C14A C15A 0.0 . .
C14B C13 C14A C15A 76.0(17) . .
C16 C13 C14A C15A 177.4(6) . .
C14C C13 C14A C15A -84.0(14) . .
C11C C10 C15A N6A 159.6(19) . .
C15B C10 C15A N6A 102(2) . .
C11A C10 C15A N6A -171.4(17) . .
C11B C10 C15A N6A -148.3(18) . .
C15C C10 C15A N6A -84(2) . .
C9 C10 C15A N6A 5.8(18) . .
C11C C10 C15A C14A -29.0(10) . .
C15B C10 C15A C14A -86.3(17) . .
C11A C10 C15A C14A 0.0 . .
C11B C10 C15A C14A 23.1(10) . .
C15C C10 C15A C14A 87.3(16) . .
C9 C10 C15A C14A 177.2(6) . .
C13 C14A C15A N6A 172.7(15) . .
C13 C14A C15A C10 0.0 . .
C11C C10 C11B C12B 72.0(19) . .
C15B C10 C11B C12B 9(3) . .
C11A C10 C11B C12B 82(3) . .
C15A C10 C11B C12B -23(2) . .
C15C C10 C11B C12B -49(2) . .
C9 C10 C11B C12B -178.8(14) . .
C12C C13 C12B C11B -72(2) . .
C12A C13 C12B C11B -86(3) . .
C14A C13 C12B C11B 22(2) . .
C14B C13 C12B C11B -9(3) . .
C16 C13 C12B C11B -178.4(14) . .
C14C C13 C12B C11B 50(2) . .
C10 C11B C12B C13 1(3) . .
C12C C13 C14B C15B 48(2) . .
C12B C13 C14B C15B 9(2) . .
C12A C13 C14B C15B 30(2) . .
C14A C13 C14B C15B -87(2) . .
C16 C13 C14B C15B 177.9(15) . .
C14C C13 C14B C15B -74.8(19) . .
C11C C10 C15B N6B 144(2) . .
C11A C10 C15B N6B 163(2) . .
C15A C10 C15B N6B -88(3) . .
C11B C10 C15B N6B -175(2) . .
C15C C10 C15B N6B -92(3) . .
C9 C10 C15B N6B 13(3) . .
C11C C10 C15B C14B -51(2) . .
C11A C10 C15B C14B -32(2) . .
C15A C10 C15B C14B 77(2) . .
C11B C10 C15B C14B -10(3) . .
C15C C10 C15B C14B 73.5(19) . .
C9 C10 C15B C14B 178.4(14) . .
C13 C14B C15B N6B 168.5(18) . .
C13 C14B C15B C10 1(3) . .
C15B C10 C11C C12C 55(2) . .
C11A C10 C11C C12C -84(2) . .
C15A C10 C11C C12C 31(2) . .
C11B C10 C11C C12C -76(2) . .
C15C C10 C11C C12C 2(3) . .
C9 C10 C11C C12C -175.5(15) . .
C12B C13 C12C C11C 79(2) . .
C12A C13 C12C C11C 90(3) . .
C14A C13 C12C C11C -27(2) . .
C14B C13 C12C C11C -48(2) . .
C16 C13 C12C C11C -176.0(16) . .
C14C C13 C12C C11C 7(3) . .
C10 C11C C12C C13 -3(3) . .
C12C C13 C14C C15C -10(2) . .
C12B C13 C14C C15C -54(2) . .
C12A C13 C14C C15C -39(2) . .
C14A C13 C14C C15C 73.1(19) . .
C14B C13 C14C C15C 62.2(18) . .
C16 C13 C14C C15C 172.6(14) . .
C13 C14C C15C N6C 178.2(17) . .
C13 C14C C15C C10 9(3) . .
C11C C10 C15C N6C -171(2) . .
C15B C10 C15C N6C 116(3) . .
C11A C10 C15C N6C -140(2) . .
C15A C10 C15C N6C 112(3) . .
C11B C10 C15C N6C -123(3) . .
C9 C10 C15C N6C 6(3) . .
C11C C10 C15C C14C -6(3) . .
C15B C10 C15C C14C -78.5(19) . .
C11A C10 C15C C14C 25(2) . .
C15A C10 C15C C14C -82(2) . .
C11B C10 C15C C14C 42(2) . .
C9 C10 C15C C14C 171.7(15) . .
C27B C26 C27 C28 -58.5(14) . .
C27C C26 C27 C28 -75.9(18) . .
C30 C26 C27 C28 -5.4(16) . .
C30C C26 C27 C28 39.2(15) . .
C30B C26 C27 C28 67.7(13) . .
C24 C26 C27 C28 177.7(11) . .
C26 C27 C28 N4 1.6(18) . .
N4 C29 C30 C26 -10(3) . .
C27 C26 C30 C29 9(2) . .
C27B C26 C30 C29 72.6(19) . .
C27C C26 C30 C29 49(2) . .
C30C C26 C30 C29 -73(2) . .
C30B C26 C30 C29 -52.6(19) . .
C24 C26 C30 C29 -174.3(14) . .
C27 C26 C27B C28B 62(2) . .
C27C C26 C27B C28B 79(2) . .
C30 C26 C27B C28B -66(2) . .
C30C C26 C27B C28B -43(2) . .
C30B C26 C27B C28B 4(3) . .
C24 C26 C27B C28B 177.7(16) . .
C26 C27B C28B N4 -6(3) . .
N4 C29B C30B C26 -22(3) . .
C27 C26 C30B C29B -57.2(18) . .
C27B C26 C30B C29B 9(3) . .
C27C C26 C30B C29B -33(2) . .
C30 C26 C30B C29B 65.9(19) . .
C30C C26 C30B C29B 85(2) . .
C24 C26 C30B C29B -164.8(15) . .
C27 C26 C27C C28C 79(2) . .
C27B C26 C27C C28C -75(2) . .
C30 C26 C27C C28C -44(2) . .
C30C C26 C27C C28C -3(3) . .
C30B C26 C27C C28C 45(2) . .
C24 C26 C27C C28C 175.8(16) . .
C26 C27C C28C N4 -2(3) . .
N4 C29C C30C C26 -16(3) . .
C27 C26 C30C C29C -32(2) . .
C27B C26 C30C C29C 53(2) . .
C27C C26 C30C C29C 13(3) . .
C30 C26 C30C C29C 84(2) . .
C30B C26 C30C C29C -68(2) . .
C24 C26 C30C C29C -166.6(16) . .
C27C C28C N4 C28B 76(2) . .
C27C C28C N4 C29 44(2) . .
C27C C28C N4 C28 -72(2) . .
C27C C28C N4 C29B -49(2) . .
C27C C28C N4 C29C -2(3) . .
C27C C28C N4 Zn1 -176.1(16) . 6_565
C27B C28B N4 C28C -72(2) . .
C27B C28B N4 C29 73(2) . .
C27B C28B N4 C28 -51(2) . .
C27B C28B N4 C29B -6(3) . .
C27B C28B N4 C29C 47(2) . .
C27B C28B N4 Zn1 -174.2(15) . 6_565
C30 C29 N4 C28C -36(2) . .
C30 C29 N4 C28B -60.3(19) . .
C30 C29 N4 C28 6(3) . .
C30 C29 N4 C29B 59(2) . .
C30 C29 N4 C29C 84(2) . .
C30 C29 N4 Zn1 -175.7(14) . 6_565
C27 C28 N4 C28C 76.1(19) . .
C27 C28 N4 C28B 54.5(16) . .
C27 C28 N4 C29 -2(2) . .
C27 C28 N4 C29B -76.6(16) . .
C27 C28 N4 C29C -47.7(17) . .
C27 C28 N4 Zn1 179.9(9) . 6_565
C30B C29B N4 C28C 59(2) . .
C30B C29B N4 C28B 20(3) . .
C30B C29B N4 C29 -42(2) . .
C30B C29B N4 C28 77(2) . .
C30B C29B N4 C29C -65.1(19) . .
C30B C29B N4 Zn1 -170.8(15) . 6_565
C30C C29C N4 C28C 10(2) . .
C30C C29C N4 C28B -34(2) . .
C30C C29C N4 C29 -66.2(19) . .
C30C C29C N4 C28 50(2) . .
C30C C29C N4 C29B 80.7(19) . .
C30C C29C N4 Zn1 -175.2(13) . 6_565

loop_
_platon_squeeze_void_nr
_platon_squeeze_void_average_x
_platon_squeeze_void_average_y
_platon_squeeze_void_average_z
_platon_squeeze_void_volume
_platon_squeeze_void_count_electrons
_platon_squeeze_void_content
1 0.478 -0.005 -0.002 4040 993 ' '
2 0.036 0.062 0.131 6 0 ' '
3 0.964 0.062 0.369 6 1 ' '
4 0.536 0.438 0.631 6 1 ' '
5 0.464 0.438 0.869 6 1 ' '
6 0.536 0.562 0.131 6 0 ' '
7 0.464 0.562 0.369 6 1 ' '
8 0.036 0.938 0.631 6 1 ' '
9 0.964 0.938 0.869 6 1 ' '
